data_7062827
loop_
_publ_author_name
'Zhao, Peng'
'Xin, Ben-Song'
'He, Feng-Ming'
'Ye, Li'
'Ma, Zhen-Tao'
'Hao, Jin-Le'
'Shi, Rui'
'He, Xia-Hong'
'Yao, Guo-Dong'
'Lin, Bin'
'Huang, Xiao-Xiao'
'Song, Shao-Jiang'

_publ_section_title
;
 Nine undescribed sesquiterpenoids from the aerial parts of Daphne
 penicillata: cyclooxygenase-2 inhibition, molecular docking, and
 molecular dynamics studies
;
_journal_issue 45
_journal_name_full 'New Journal of Chemistry'
_journal_page_first 20890
_journal_page_last 20899
_journal_paper_doi 10.1039/D3NJ04013E
_journal_volume 47
_journal_year 2023
_chemical_absolute_configuration ad
_chemical_formula_sum 'C15 H26 O3'
_chemical_formula_weight 254.36
_space_group_crystal_system orthorhombic
_space_group_IT_number 19
_space_group_name_Hall 'P 2ac 2ab'
_space_group_name_H-M_alt 'P 21 21 21'
_atom_sites_solution_hydrogens geom
_audit_update_record
;
2022-09-12 deposited with the CCDC.	2023-10-20 downloaded from the CCDC.
;
_cell_angle_alpha 90
_cell_angle_beta 90
_cell_angle_gamma 90
_cell_formula_units_Z 4
_cell_length_a 6.2156(3)
_cell_length_b 8.7329(4)
_cell_length_c 26.1490(11)
_cell_measurement_reflns_used 7579
_cell_measurement_temperature 153.(2)
_cell_measurement_theta_max 79.2789
_cell_measurement_theta_min 3.3803
_cell_volume 1419.37(11)
_computing_cell_refinement 'SAINT V8.40A (Bruker Nano, Inc., 2019)'
_computing_data_reduction 'SAINT V8.40A (Bruker Nano, Inc., 2019)'
_computing_molecular_graphics 'shelXle (C.B. Huebschle, rev 958)'
_computing_structure_refinement 'SHELXL-2018/3 (Sheldrick, 2018)'
_computing_structure_solution 'SHELXT 2014/5 (Sheldrick, 2014)'
_diffrn_ambient_temperature 153.(2)
_diffrn_detector_area_resol_mean 7.3910
_diffrn_measured_fraction_theta_full 0.943
_diffrn_measured_fraction_theta_max 0.943
_diffrn_measurement_device_type 'Bruker D8 QUEST PHOTON II'
_diffrn_radiation_type 'Cu K\a'
_diffrn_radiation_wavelength 1.54178
_diffrn_reflns_av_R_equivalents 0.0396
_diffrn_reflns_av_unetI/netI 0.0317
_diffrn_reflns_limit_h_max 7
_diffrn_reflns_limit_h_min -7
_diffrn_reflns_limit_k_max 10
_diffrn_reflns_limit_k_min -10
_diffrn_reflns_limit_l_max 32
_diffrn_reflns_limit_l_min -32
_diffrn_reflns_number 9608
_diffrn_reflns_theta_full 79.86
_diffrn_reflns_theta_max 79.86
_diffrn_reflns_theta_min 3.38
_exptl_absorpt_coefficient_mu 0.642
_exptl_absorpt_correction_T_max 0.88
_exptl_absorpt_correction_T_min 0.68
_exptl_absorpt_correction_type multi-scan
_exptl_absorpt_process_details
;
SADABS-2016/2 - Bruker AXS area detector scaling and absorption correction
;
_exptl_crystal_density_diffrn 1.190
_exptl_crystal_density_method 'not measured'
_exptl_crystal_description block
_exptl_crystal_F_000 560
_exptl_crystal_size_max 0.200
_exptl_crystal_size_mid 0.200
_exptl_crystal_size_min 0.200
_refine_diff_density_max 0.218
_refine_diff_density_min -0.180
_refine_ls_abs_structure_details
;

Flack x determined using 1039 quotients [(I+)-(I-)]/[(I+)+(I-)]
(Parsons, Flack and Wagner, Acta Cryst. B69 (2013) 249-259).
;
_refine_ls_abs_structure_Flack -0.03(9)
_refine_ls_extinction_method none
_refine_ls_goodness_of_fit_ref 1.061
_refine_ls_hydrogen_treatment mixed
_refine_ls_matrix_type full
_refine_ls_number_parameters 169
_refine_ls_number_reflns 2843
_refine_ls_number_restraints 0
_refine_ls_restrained_S_all 1.061
_refine_ls_R_factor_all 0.0418
_refine_ls_R_factor_gt 0.0389
_refine_ls_shift/su_max 0.000
_refine_ls_shift/su_mean 0.000
_refine_ls_structure_factor_coef Fsqd
_refine_ls_weighting_details 'w=1/[\s^2^(Fo^2^)+(0.0401P)^2^+0.4326P] where P=(Fo^2^+2Fc^2^)/3'
_refine_ls_weighting_scheme calc
_refine_ls_wR_factor_gt 0.0964
_refine_ls_wR_factor_ref 0.0981
_reflns_number_gt 2715
_reflns_number_total 2843
_reflns_threshold_expression 'I > 2\s(I)'
_cod_data_source_file d3nj04013e3.cif
_cod_data_source_block RDP62A_20210329
_cod_depositor_comments
;
The following automatic conversions were performed:

data item '_exptl_absorpt_correction_type' value 'Multi-Scan' was
changed to 'multi-scan' in accordance with the
/home/data/users/saulius/crontab/automatic-downloads/rss-feeds/RSC/lib/dictionaries/cif_core.dic
dictionary named 'cif_core.dic' version 2.4.2 last updated on
2011-04-26.

Automatic conversion script
Id: cif_fix_values 8170 2020-07-09 18:12:32Z antanas 

 Adding full bibliography for 7062825--7062828.cif.
;
_cod_database_code 7062827

loop_
_space_group_symop_operation_xyz
'x, y, z'
'x+1/2, -y+1/2, -z'
'-x, y+1/2, -z+1/2'
'-x+1/2, -y, z+1/2'

loop_
_atom_site_type_symbol
_atom_site_label
_atom_site_fract_x
_atom_site_fract_y
_atom_site_fract_z
_atom_site_U_iso_or_equiv
_atom_site_adp_type
_atom_site_calc_flag
_atom_site_refinement_flags_adp
_atom_site_refinement_flags_occupancy
_atom_site_refinement_flags_posn
_atom_site_occupancy
_atom_site_disorder_assembly
_atom_site_disorder_group
O O1 0.1995(3) 0.98627(19) 0.72505(7) 0.0390(4) Uani d . . . 1 . .
H H1 0.241(5) 1.036(3) 0.6996(11) 0.058 Uiso calc U . R 1 . .
O O2 -0.0025(3) 0.60827(18) 0.68605(6) 0.0316(4) Uani d . . . 1 . .
H H2 -0.059923 0.575948 0.713047 0.047 Uiso calc U . R 1 . .
O O3 0.3912(3) 0.15712(19) 0.64390(7) 0.0403(4) Uani d . . . 1 . .
C C1 0.0572(4) 0.8670(3) 0.70870(9) 0.0344(5) Uani d . . . 1 . .
H H1A -0.0158 0.900311 0.67694 0.041 Uiso calc U . R 1 . .
H H1AB -0.054761 0.85228 0.735169 0.041 Uiso calc U . R 1 . .
C C2 0.1679(4) 0.7127(2) 0.69869(8) 0.0285(5) Uani d . . . 1 . .
C C3 0.3223(4) 0.7240(2) 0.65247(8) 0.0269(5) Uani d . . . 1 . .
H H3 0.440659 0.794665 0.663137 0.032 Uiso calc U . R 1 . .
C C4 0.4362(4) 0.5744(2) 0.63101(7) 0.0254(4) Uani d . . . 1 . .
H H4 0.594435 0.594189 0.632903 0.03 Uiso calc U . R 1 . .
C C5 0.3972(4) 0.4238(3) 0.66000(8) 0.0325(5) Uani d . . . 1 . .
H H5A 0.464386 0.433137 0.694192 0.039 Uiso calc U . R 1 . .
H H5AB 0.240306 0.412678 0.665332 0.039 Uiso calc U . R 1 . .
C C6 0.4791(4) 0.2785(3) 0.63556(8) 0.0296(5) Uani d . . . 1 . .
C C7 0.6809(4) 0.2845(3) 0.60286(8) 0.0300(5) Uani d . . . 1 . .
H H7 0.781513 0.361951 0.617696 0.036 Uiso calc U . R 1 . .
C C8 0.7943(5) 0.1290(3) 0.60146(10) 0.0435(6) Uani d . . . 1 . .
H H8A 0.700817 0.053626 0.584836 0.065 Uiso calc U . R 1 . .
H H8B 0.825903 0.095722 0.636448 0.065 Uiso calc U . R 1 . .
H H8C 0.928946 0.138212 0.582188 0.065 Uiso calc U . R 1 . .
C C9 0.2863(4) 0.6668(3) 0.74786(8) 0.0322(5) Uani d . . . 1 . .
H H9A 0.331419 0.55949 0.745459 0.048 Uiso calc U . R 1 . .
H H9B 0.189842 0.679453 0.777206 0.048 Uiso calc U . R 1 . .
H H9C 0.413149 0.732048 0.752317 0.048 Uiso calc U . R 1 . .
C C10 0.2156(4) 0.7987(3) 0.60503(8) 0.0326(5) Uani d . . . 1 . .
H H10A 0.062552 0.768571 0.602252 0.039 Uiso calc U . R 1 . .
H H10B 0.224934 0.911791 0.606794 0.039 Uiso calc U . R 1 . .
C C11 0.3452(4) 0.7371(3) 0.56010(8) 0.0319(5) Uani d . . . 1 . .
H H11A 0.48463 0.791103 0.557035 0.038 Uiso calc U . R 1 . .
H H11B 0.264594 0.748791 0.52767 0.038 Uiso calc U . R 1 . .
C C12 0.3791(4) 0.5674(2) 0.57299(7) 0.0258(4) Uani d . . . 1 . .
C C13 0.1706(4) 0.4795(3) 0.56286(9) 0.0347(5) Uani d . . . 1 . .
H H13A 0.129405 0.491614 0.526911 0.052 Uiso calc U . R 1 . .
H H13B 0.056105 0.519901 0.584813 0.052 Uiso calc U . R 1 . .
H H13C 0.192649 0.370684 0.570367 0.052 Uiso calc U . R 1 . .
C C14 0.5639(4) 0.5031(3) 0.54069(8) 0.0298(5) Uani d . . . 1 . .
H H14A 0.527587 0.519144 0.504214 0.036 Uiso calc U . R 1 . .
H H14B 0.69423 0.564488 0.548007 0.036 Uiso calc U . R 1 . .
C C15 0.6208(4) 0.3342(3) 0.54796(8) 0.0320(5) Uani d . . . 1 . .
H H15A 0.74319 0.309564 0.525159 0.038 Uiso calc U . R 1 . .
H H15B 0.496682 0.271875 0.536581 0.038 Uiso calc U . R 1 . .

loop_
_atom_site_aniso_label
_atom_site_aniso_U_11
_atom_site_aniso_U_22
_atom_site_aniso_U_33
_atom_site_aniso_U_12
_atom_site_aniso_U_13
_atom_site_aniso_U_23
O1 0.0518(11) 0.0265(8) 0.0385(9) -0.0023(8) 0.0158(8) -0.0030(7)
O2 0.0305(8) 0.0335(8) 0.0307(7) -0.0043(7) 0.0040(6) -0.0003(6)
O3 0.0525(11) 0.0274(8) 0.0411(9) -0.0042(8) 0.0083(8) 0.0022(7)
C1 0.0413(14) 0.0290(11) 0.0331(11) 0.0022(10) 0.0084(9) -0.0006(9)
C2 0.0345(13) 0.0245(10) 0.0266(10) 0.0000(9) 0.0015(9) 0.0003(8)
C3 0.0308(12) 0.0224(9) 0.0275(10) 0.0009(9) 0.0021(8) 0.0011(7)
C4 0.0275(11) 0.0248(9) 0.0238(9) 0.0006(8) 0.0002(7) 0.0005(8)
C5 0.0416(14) 0.0280(11) 0.0279(9) 0.0065(10) 0.0064(9) 0.0039(8)
C6 0.0361(13) 0.0260(10) 0.0269(10) 0.0018(10) -0.0013(9) 0.0020(8)
C7 0.0319(12) 0.0269(10) 0.0313(10) 0.0027(9) -0.0003(9) -0.0016(8)
C8 0.0519(16) 0.0378(14) 0.0408(12) 0.0166(12) 0.0043(12) -0.0002(10)
C9 0.0417(14) 0.0291(10) 0.0259(9) -0.0005(10) 0.0004(9) -0.0013(8)
C10 0.0406(14) 0.0268(11) 0.0303(10) 0.0075(10) 0.0034(10) 0.0052(9)
C11 0.0382(13) 0.0307(11) 0.0269(10) 0.0039(10) 0.0013(9) 0.0056(8)
C12 0.0273(11) 0.0273(10) 0.0227(9) 0.0005(9) 0.0002(8) 0.0015(8)
C13 0.0286(12) 0.0389(12) 0.0366(11) 0.0007(10) -0.0049(9) -0.0025(9)
C14 0.0292(12) 0.0341(11) 0.0261(10) 0.0004(10) 0.0038(8) 0.0016(9)
C15 0.0335(12) 0.0333(11) 0.0293(10) 0.0006(10) 0.0033(9) -0.0018(8)

loop_
_atom_type_symbol
_atom_type_description
_atom_type_scat_dispersion_real
_atom_type_scat_dispersion_imag
_atom_type_scat_source
C C 0.0181 0.0091 'International Tables Vol C Tables 4.2.6.8 and 6.1.1.4'
H H 0.0000 0.0000 'International Tables Vol C Tables 4.2.6.8 and 6.1.1.4'
O O 0.0492 0.0322 'International Tables Vol C Tables 4.2.6.8 and 6.1.1.4'

loop_
_geom_angle_atom_site_label_1
_geom_angle_atom_site_label_2
_geom_angle_atom_site_label_3
_geom_angle_site_symmetry_1
_geom_angle_site_symmetry_3
_geom_angle
_geom_angle_publ_flag
C1 O1 H1 . . 109.5 ?
C2 O2 H2 . . 109.5 ?
O1 C1 C2 . . 114.4(2) ?
O1 C1 H1A . . 108.7 ?
C2 C1 H1A . . 108.7 ?
O1 C1 H1AB . . 108.7 ?
C2 C1 H1AB . . 108.7 ?
H1A C1 H1AB . . 107.6 ?
O2 C2 C9 . . 112.36(18) ?
O2 C2 C1 . . 105.4(2) ?
C9 C2 C1 . . 107.53(17) ?
O2 C2 C3 . . 108.56(16) ?
C9 C2 C3 . . 112.0(2) ?
C1 C2 C3 . . 110.80(17) ?
C2 C3 C10 . . 112.77(19) ?
C2 C3 C4 . . 120.00(17) ?
C10 C3 C4 . . 104.72(16) ?
C2 C3 H3 . . 106.1 ?
C10 C3 H3 . . 106.1 ?
C4 C3 H3 . . 106.1 ?
C5 C4 C12 . . 114.25(18) ?
C5 C4 C3 . . 117.33(17) ?
C12 C4 C3 . . 105.94(16) ?
C5 C4 H4 . . 106.2 ?
C12 C4 H4 . . 106.2 ?
C3 C4 H4 . . 106.2 ?
C6 C5 C4 . . 117.21(17) ?
C6 C5 H5A . . 108.0 ?
C4 C5 H5A . . 108.0 ?
C6 C5 H5AB . . 108.0 ?
C4 C5 H5AB . . 108.0 ?
H5A C5 H5AB . . 107.2 ?
O3 C6 C5 . . 120.5(2) ?
O3 C6 C7 . . 120.2(2) ?
C5 C6 C7 . . 119.2(2) ?
C6 C7 C8 . . 111.3(2) ?
C6 C7 C15 . . 109.47(19) ?
C8 C7 C15 . . 109.78(19) ?
C6 C7 H7 . . 108.7 ?
C8 C7 H7 . . 108.7 ?
C15 C7 H7 . . 108.7 ?
C7 C8 H8A . . 109.5 ?
C7 C8 H8B . . 109.5 ?
H8A C8 H8B . . 109.5 ?
C7 C8 H8C . . 109.5 ?
H8A C8 H8C . . 109.5 ?
H8B C8 H8C . . 109.5 ?
C2 C9 H9A . . 109.5 ?
C2 C9 H9B . . 109.5 ?
H9A C9 H9B . . 109.5 ?
C2 C9 H9C . . 109.5 ?
H9A C9 H9C . . 109.5 ?
H9B C9 H9C . . 109.5 ?
C11 C10 C3 . . 104.04(18) ?
C11 C10 H10A . . 110.9 ?
C3 C10 H10A . . 110.9 ?
C11 C10 H10B . . 110.9 ?
C3 C10 H10B . . 110.9 ?
H10A C10 H10B . . 109.0 ?
C10 C11 C12 . . 104.16(17) ?
C10 C11 H11A . . 110.9 ?
C12 C11 H11A . . 110.9 ?
C10 C11 H11B . . 110.9 ?
C12 C11 H11B . . 110.9 ?
H11A C11 H11B . . 108.9 ?
C13 C12 C14 . . 110.86(18) ?
C13 C12 C11 . . 109.27(19) ?
C14 C12 C11 . . 109.62(18) ?
C13 C12 C4 . . 112.38(17) ?
C14 C12 C4 . . 112.36(18) ?
C11 C12 C4 . . 101.96(16) ?
C12 C13 H13A . . 109.5 ?
C12 C13 H13B . . 109.5 ?
H13A C13 H13B . . 109.5 ?
C12 C13 H13C . . 109.5 ?
H13A C13 H13C . . 109.5 ?
H13B C13 H13C . . 109.5 ?
C15 C14 C12 . . 117.28(19) ?
C15 C14 H14A . . 108.0 ?
C12 C14 H14A . . 108.0 ?
C15 C14 H14B . . 108.0 ?
C12 C14 H14B . . 108.0 ?
H14A C14 H14B . . 107.2 ?
C14 C15 C7 . . 116.26(18) ?
C14 C15 H15A . . 108.2 ?
C7 C15 H15A . . 108.2 ?
C14 C15 H15B . . 108.2 ?
C7 C15 H15B . . 108.2 ?
H15A C15 H15B . . 107.4 ?

loop_
_geom_bond_atom_site_label_1
_geom_bond_atom_site_label_2
_geom_bond_site_symmetry_2
_geom_bond_distance
_geom_bond_publ_flag
O1 C1 . 1.432(3) ?
O1 H1 . 0.84(4) ?
O2 C2 . 1.436(3) ?
O2 H2 . 0.84 ?
O3 C6 . 1.212(3) ?
C1 C2 . 1.536(3) ?
C1 H1A . 0.99 ?
C1 H1AB . 0.99 ?
C2 C9 . 1.535(3) ?
C2 C3 . 1.546(3) ?
C3 C10 . 1.550(3) ?
C3 C4 . 1.589(3) ?
C3 H3 . 1.0 ?
C4 C5 . 1.537(3) ?
C4 C12 . 1.559(3) ?
C4 H4 . 1.0 ?
C5 C6 . 1.510(3) ?
C5 H5A . 0.99 ?
C5 H5AB . 0.99 ?
C6 C7 . 1.519(3) ?
C7 C8 . 1.530(3) ?
C7 C15 . 1.546(3) ?
C7 H7 . 1.0 ?
C8 H8A . 0.98 ?
C8 H8B . 0.98 ?
C8 H8C . 0.98 ?
C9 H9A . 0.98 ?
C9 H9B . 0.98 ?
C9 H9C . 0.98 ?
C10 C11 . 1.523(3) ?
C10 H10A . 0.99 ?
C10 H10B . 0.99 ?
C11 C12 . 1.535(3) ?
C11 H11A . 0.99 ?
C11 H11B . 0.99 ?
C12 C13 . 1.530(3) ?
C12 C14 . 1.532(3) ?
C13 H13A . 0.98 ?
C13 H13B . 0.98 ?
C13 H13C . 0.98 ?
C14 C15 . 1.529(3) ?
C14 H14A . 0.99 ?
C14 H14B . 0.99 ?
C15 H15A . 0.99 ?
C15 H15B . 0.99 ?

loop_
_geom_torsion_atom_site_label_1
_geom_torsion_atom_site_label_2
_geom_torsion_atom_site_label_3
_geom_torsion_atom_site_label_4
_geom_torsion_site_symmetry_1
_geom_torsion_site_symmetry_2
_geom_torsion_site_symmetry_3
_geom_torsion_site_symmetry_4
_geom_torsion
_geom_torsion_publ_flag
O1 C1 C2 O2 . . . . 176.48(17) ?
O1 C1 C2 C9 . . . . 56.4(2) ?
O1 C1 C2 C3 . . . . -66.3(2) ?
O2 C2 C3 C10 . . . . 66.0(2) ?
C9 C2 C3 C10 . . . . -169.36(18) ?
C1 C2 C3 C10 . . . . -49.3(3) ?
O2 C2 C3 C4 . . . . -58.1(3) ?
C9 C2 C3 C4 . . . . 66.5(3) ?
C1 C2 C3 C4 . . . . -173.4(2) ?
C2 C3 C4 C5 . . . . -3.8(3) ?
C10 C3 C4 C5 . . . . -131.6(2) ?
C2 C3 C4 C12 . . . . 125.2(2) ?
C10 C3 C4 C12 . . . . -2.7(2) ?
C12 C4 C5 C6 . . . . 46.7(3) ?
C3 C4 C5 C6 . . . . 171.6(2) ?
C4 C5 C6 O3 . . . . -151.8(2) ?
C4 C5 C6 C7 . . . . 31.7(3) ?
O3 C6 C7 C8 . . . . -21.9(3) ?
C5 C6 C7 C8 . . . . 154.5(2) ?
O3 C6 C7 C15 . . . . 99.6(2) ?
C5 C6 C7 C15 . . . . -83.9(2) ?
C2 C3 C10 C11 . . . . -155.62(19) ?
C4 C3 C10 C11 . . . . -23.5(2) ?
C3 C10 C11 C12 . . . . 41.9(2) ?
C10 C11 C12 C13 . . . . 76.2(2) ?
C10 C11 C12 C14 . . . . -162.10(19) ?
C10 C11 C12 C4 . . . . -42.9(2) ?
C5 C4 C12 C13 . . . . 41.3(3) ?
C3 C4 C12 C13 . . . . -89.5(2) ?
C5 C4 C12 C14 . . . . -84.6(2) ?
C3 C4 C12 C14 . . . . 144.68(19) ?
C5 C4 C12 C11 . . . . 158.13(19) ?
C3 C4 C12 C11 . . . . 27.4(2) ?
C13 C12 C14 C15 . . . . -58.8(3) ?
C11 C12 C14 C15 . . . . -179.6(2) ?
C4 C12 C14 C15 . . . . 67.8(3) ?
C12 C14 C15 C7 . . . . -57.3(3) ?
C6 C7 C15 C14 . . . . 73.8(3) ?
C8 C7 C15 C14 . . . . -163.7(2) ?
